data_1506678
loop_
_publ_author_name
'Avenoza, Alberto'
'Busto, Jes\'us H'
'Canal, Noelia'
'Peregrina, Jes\'us M'
'P\'erez-Fern\'andez, Marta'

_publ_section_title
;
 Selective Michael-aldol reaction by use of sterically hindered aluminum
 aryloxides as Lewis acids: an easy approach to cyclobutane amino acids.
;
_journal_issue 16
_journal_name_full 'Organic letters'
_journal_page_first 3597
_journal_page_last 3600
_journal_paper_doi 10.1021/ol0514707
_journal_volume 7
_journal_year 2005
_chemical_formula_sum 'C10 H17 N O4'
_chemical_formula_weight 215.25
_chemical_name_common etoxi-1-acetamidometoxicarbonilciclobutano
_chemical_name_systematic
; 
 cis-2-etoxi-1-acetamidometoxicarbonilciclobutano 
;
_space_group_IT_number 14
_symmetry_cell_setting monoclinic
_symmetry_space_group_name_Hall '-P 2ybc'
_symmetry_space_group_name_H-M 'P 1 21/c 1'
_atom_sites_solution_hydrogens geom
_atom_sites_solution_primary direct
_atom_sites_solution_secondary difmap
_audit_creation_method SHELXL-97
_cell_angle_alpha 90.00
_cell_angle_beta 96.095(2)
_cell_angle_gamma 90.00
_cell_formula_units_Z 4
_cell_length_a 7.1537(2)
_cell_length_b 17.2234(6)
_cell_length_c 9.5554(3)
_cell_measurement_reflns_used 14508
_cell_measurement_temperature 223(2)
_cell_measurement_theta_max 27.88
_cell_measurement_theta_min 0.21
_cell_volume 1170.68(6)
_computing_cell_refinement 'HKL Scalepack (Otwinowski & Minor 1997)'
_computing_data_collection KappaCCD
_computing_data_reduction 'Denzo and Scalepak (Otwinowski1997'
_computing_molecular_graphics ORTEP-III
_computing_structure_refinement 'SHELXL-97 (Sheldrick, 1997)'
_computing_structure_solution 'SHELXS-97 (Sheldrick, 1990)'
_diffrn_ambient_temperature 223(2)
_diffrn_measured_fraction_theta_full 0.993
_diffrn_measured_fraction_theta_max 0.993
_diffrn_measurement_device_type KappaCCD
_diffrn_measurement_method CCD
_diffrn_radiation_monochromator graphite
_diffrn_radiation_source 'normal-focus sealed tube'
_diffrn_radiation_type MoK\a
_diffrn_radiation_wavelength 0.71073
_diffrn_reflns_av_R_equivalents 0.0625
_diffrn_reflns_av_sigmaI/netI 0.0486
_diffrn_reflns_limit_h_max 9
_diffrn_reflns_limit_h_min -9
_diffrn_reflns_limit_k_max 22
_diffrn_reflns_limit_k_min -22
_diffrn_reflns_limit_l_max 12
_diffrn_reflns_limit_l_min -8
_diffrn_reflns_number 15693
_diffrn_reflns_theta_full 27.91
_diffrn_reflns_theta_max 27.91
_diffrn_reflns_theta_min 1.18
_exptl_absorpt_coefficient_mu 0.094
_exptl_absorpt_correction_type none
_exptl_crystal_colour colourless
_exptl_crystal_density_diffrn 1.221
_exptl_crystal_density_method 'not measured'
_exptl_crystal_description sheet
_exptl_crystal_F_000 464
_exptl_crystal_size_max 0.5
_exptl_crystal_size_mid 0.25
_exptl_crystal_size_min 0.12
_refine_diff_density_max 0.219
_refine_diff_density_min -0.209
_refine_diff_density_rms 0.041
_refine_ls_extinction_method none
_refine_ls_goodness_of_fit_ref 1.038
_refine_ls_hydrogen_treatment mixed
_refine_ls_matrix_type full
_refine_ls_number_parameters 136
_refine_ls_number_reflns 2788
_refine_ls_number_restraints 0
_refine_ls_restrained_S_all 1.038
_refine_ls_R_factor_all 0.0981
_refine_ls_R_factor_gt 0.0528
_refine_ls_shift/su_max 0.000
_refine_ls_shift/su_mean 0.000
_refine_ls_structure_factor_coef Fsqd
_refine_ls_weighting_details 'calc w=1/[\s^2^(Fo^2^)+(0.0667P)^2^+0.2787P] where P=(Fo^2^+2Fc^2^)/3'
_refine_ls_weighting_scheme calc
_refine_ls_wR_factor_gt 0.1293
_refine_ls_wR_factor_ref 0.1511
_reflns_number_gt 1743
_reflns_number_total 2788
_reflns_threshold_expression >2sigma(I)
_cod_data_source_file ol0514707si20050623_120157.cif
_cod_data_source_block shelxl
_cod_depositor_comments
;
The following automatic conversions were performed:

'_symmetry_cell_setting' value 'Monoclinic' changed to 'monoclinic'
according to /home/saulius/struct/CIF-dictionaries/cif_core.dic
dictionary named 'cif_core.dic' version 2.4.1 from 2010-06-29.

Automatic conversion script
Id: cif_fix_values 1715 2011-07-08 13:25:40Z adriana 
;
_cod_original_sg_symbol_H-M 'P 21/c'
_cod_original_formula_sum 'C10 H17 N1 O4'
_cod_database_code 1506678

loop_
_symmetry_equiv_pos_as_xyz
'x, y, z'
'-x, y+1/2, -z+1/2'
'-x, -y, -z'
'x, -y-1/2, z-1/2'

loop_
_atom_site_label
_atom_site_type_symbol
_atom_site_fract_x
_atom_site_fract_y
_atom_site_fract_z
_atom_site_U_iso_or_equiv
_atom_site_adp_type
_atom_site_occupancy
_atom_site_symmetry_multiplicity
_atom_site_calc_flag
_atom_site_refinement_flags
O1 O 0.1681(2) 0.24155(7) 0.50882(12) 0.0482(4) Uani 1 1 d .
N2 N 0.2379(2) 0.19855(9) 0.29920(14) 0.0363(4) Uani 1 1 d .
H2 H 0.2549 0.2103 0.2032 0.044 Uiso 1 1 d R
O3 O 0.38341(19) 0.09190(8) 0.11443(13) 0.0470(4) Uani 1 1 d .
O4 O 0.5560(2) 0.16766(9) 0.47282(14) 0.0558(4) Uani 1 1 d .
O5 O 0.4032(2) 0.07533(9) 0.58054(15) 0.0653(5) Uani 1 1 d .
C6 C 0.1831(2) 0.25466(10) 0.38376(17) 0.0345(4) Uani 1 1 d .
C7 C 0.3129(3) 0.06294(11) 0.2345(2) 0.0441(5) Uani 1 1 d .
H7 H 0.3882 0.0174 0.2781 0.053 Uiso 1 1 d R
C8 C 0.1390(3) 0.33262(11) 0.31917(19) 0.0429(5) Uani 1 1 d .
H8A H 0.1601 0.3314 0.2216 0.051 Uiso 1 1 d R
H8B H 0.2189 0.3712 0.3672 0.051 Uiso 1 1 d R
H8C H 0.0099 0.3453 0.3272 0.051 Uiso 1 1 d R
C9 C 0.2711(3) 0.12086(10) 0.35441(18) 0.0392(4) Uani 1 1 d .
C10 C 0.0885(3) 0.07428(13) 0.3624(2) 0.0578(6) Uani 1 1 d .
H10A H 0.1063 0.0388 0.4403 0.069 Uiso 1 1 d R
H10B H -0.0125 0.1092 0.3760 0.069 Uiso 1 1 d R
C11 C 0.4117(3) 0.11915(12) 0.48347(19) 0.0466(5) Uani 1 1 d .
C12 C 0.1049(3) 0.04214(14) 0.2162(3) 0.0613(6) Uani 1 1 d .
H12A H 0.0444 0.0699 0.1368 0.074 Uiso 1 1 d R
H12B H 0.0917 -0.0127 0.1998 0.074 Uiso 1 1 d R
C13 C 0.5826(3) 0.10036(15) 0.1279(2) 0.0618(6) Uani 1 1 d .
H13A H 0.6193 0.1388 0.1983 0.074 Uiso 1 1 d R
H13B H 0.6392 0.0515 0.1559 0.074 Uiso 1 1 d R
C14 C 0.7003(4) 0.16716(18) 0.5898(2) 0.0758(8) Uani 1 1 d .
H14A H 0.7962 0.2039 0.5725 0.091 Uiso 1 1 d R
H14B H 0.7544 0.1162 0.6009 0.091 Uiso 1 1 d R
H14C H 0.6465 0.1814 0.6740 0.091 Uiso 1 1 d R
C15 C 0.6393(4) 0.12515(17) -0.0104(3) 0.0710(7) Uani 1 1 d .
H15A H 0.7733 0.1311 -0.0047 0.085 Uiso 1 1 d R
H15B H 0.5798 0.1737 -0.0370 0.085 Uiso 1 1 d R
H15C H 0.5997 0.0864 -0.0794 0.085 Uiso 1 1 d R

loop_
_atom_site_aniso_label
_atom_site_aniso_U_11
_atom_site_aniso_U_22
_atom_site_aniso_U_33
_atom_site_aniso_U_23
_atom_site_aniso_U_13
_atom_site_aniso_U_12
O1 0.0735(10) 0.0467(8) 0.0257(7) -0.0001(5) 0.0112(6) -0.0004(7)
N2 0.0463(9) 0.0362(8) 0.0268(7) 0.0029(6) 0.0059(6) 0.0065(7)
O3 0.0519(8) 0.0533(8) 0.0360(7) -0.0001(6) 0.0056(6) 0.0103(7)
O4 0.0544(9) 0.0688(10) 0.0414(8) 0.0090(7) -0.0084(6) 0.0026(8)
O5 0.0947(13) 0.0600(10) 0.0420(8) 0.0217(7) 0.0114(8) 0.0201(9)
C6 0.0377(9) 0.0374(9) 0.0283(9) -0.0003(7) 0.0029(7) 0.0014(8)
C7 0.0556(12) 0.0358(10) 0.0409(11) 0.0011(8) 0.0059(9) 0.0058(9)
C8 0.0543(12) 0.0401(10) 0.0338(10) -0.0011(8) 0.0021(8) 0.0083(9)
C9 0.0482(11) 0.0355(10) 0.0348(10) 0.0042(8) 0.0093(8) 0.0038(8)
C10 0.0610(14) 0.0513(13) 0.0637(14) 0.0096(10) 0.0187(11) -0.0033(11)
C11 0.0607(13) 0.0461(11) 0.0334(10) 0.0041(8) 0.0078(9) 0.0141(10)
C12 0.0646(15) 0.0498(13) 0.0695(15) -0.0073(11) 0.0066(11) -0.0114(11)
C13 0.0523(14) 0.0789(17) 0.0547(13) 0.0092(12) 0.0085(10) 0.0126(12)
C14 0.0706(17) 0.096(2) 0.0549(15) 0.0041(13) -0.0183(12) 0.0105(15)
C15 0.0685(16) 0.0867(19) 0.0614(15) 0.0041(13) 0.0238(12) 0.0095(14)

loop_
_atom_type_symbol
_atom_type_description
_atom_type_scat_dispersion_real
_atom_type_scat_dispersion_imag
_atom_type_scat_source
C C 0.0033 0.0016 'International Tables Vol C Tables 4.2.6.8 and 6.1.1.4'
H H 0.0000 0.0000 'International Tables Vol C Tables 4.2.6.8 and 6.1.1.4'
N N 0.0061 0.0033 'International Tables Vol C Tables 4.2.6.8 and 6.1.1.4'
O O 0.0106 0.0060 'International Tables Vol C Tables 4.2.6.8 and 6.1.1.4'

loop_
_geom_angle_atom_site_label_1
_geom_angle_atom_site_label_2
_geom_angle_atom_site_label_3
_geom_angle
C6 N2 C9 119.47(14)
C6 N2 H2 119.8
C9 N2 H2 120.7
C7 O3 C13 114.07(15)
C11 O4 C14 115.61(18)
O1 C6 N2 120.80(16)
O1 C6 C8 121.88(16)
N2 C6 C8 117.31(15)
O3 C7 C12 115.08(17)
O3 C7 C9 119.12(15)
C12 C7 C9 88.49(15)
O3 C7 H7 113.0
C12 C7 H7 109.5
C9 C7 H7 109.0
C6 C8 H8A 109.4
C6 C8 H8B 109.5
H8A C8 H8B 109.5
C6 C8 H8C 109.5
H8A C8 H8C 109.5
H8B C8 H8C 109.5
N2 C9 C11 112.66(16)
N2 C9 C10 113.09(16)
C11 C9 C10 116.40(16)
N2 C9 C7 110.94(14)
C11 C9 C7 114.95(15)
C10 C9 C7 86.22(15)
C12 C10 C9 89.73(16)
C12 C10 H10A 117.7
C9 C10 H10A 109.1
C12 C10 H10B 119.1
C9 C10 H10B 109.5
H10A C10 H10B 109.5
O5 C11 O4 123.5(2)
O5 C11 C9 124.0(2)
O4 C11 C9 112.24(16)
C10 C12 C7 88.75(16)
C10 C12 H12A 118.2
C7 C12 H12A 109.1
C10 C12 H12B 119.5
C7 C12 H12B 109.2
H12A C12 H12B 109.5
O3 C13 C15 108.28(19)
O3 C13 H13A 109.3
C15 C13 H13A 110.2
O3 C13 H13B 108.9
C15 C13 H13B 110.6
H13A C13 H13B 109.5
O4 C14 H14A 109.2
O4 C14 H14B 109.8
H14A C14 H14B 109.5
O4 C14 H14C 109.3
H14A C14 H14C 109.5
H14B C14 H14C 109.5
C13 C15 H15A 110.2
C13 C15 H15B 109.3
H15A C15 H15B 109.5
C13 C15 H15C 108.9
H15A C15 H15C 109.5
H15B C15 H15C 109.5

loop_
_geom_bond_atom_site_label_1
_geom_bond_atom_site_label_2
_geom_bond_distance
O1 C6 1.232(2)
N2 C6 1.345(2)
N2 C9 1.449(2)
N2 H2 0.9601
O3 C7 1.394(2)
O3 C13 1.424(2)
O4 C11 1.340(3)
O4 C14 1.439(3)
O5 C11 1.202(2)
C6 C8 1.497(2)
C7 C12 1.523(3)
C7 C9 1.572(2)
C7 H7 1.0157
C8 H8A 0.9599
C8 H8B 0.9601
C8 H8C 0.9600
C9 C11 1.507(3)
C9 C10 1.541(3)
C10 C12 1.519(3)
C10 H10A 0.9601
C10 H10B 0.9600
C12 H12A 0.9599
C12 H12B 0.9601
C13 C15 1.486(3)
C13 H13A 0.9600
C13 H13B 0.9600
C14 H14A 0.9601
C14 H14B 0.9600
C14 H14C 0.9600
C15 H15A 0.9599
C15 H15B 0.9599
C15 H15C 0.9600
